data_2014312
loop_
_publ_author_name
'Bryndal, Iwona'
'Jaremko, Mariusz'
'Jaremko, \/Lukasz'
'Lis, Tadeusz'

_publ_section_title
;
 Comparison of the methyl ester of <small>L</small>-tyrosine
 hydrochloride and its methanol monosolvate
;
_journal_coeditor_code BM1620
_journal_issue 3
_journal_name_full 'Acta Crystallographica Section C'
_journal_page_first o111
_journal_page_last o114
_journal_paper_doi 10.1107/S0108270106002137
_journal_volume 62
_journal_year 2006
_chemical_formula_iupac 'C10 H14 N O3 + , Cl -'
_chemical_formula_moiety 'C10 H14 N O3 + , Cl -'
_chemical_formula_sum 'C10 H14 Cl N O3'
_chemical_formula_weight 231.67
_chemical_melting_point 463
_chemical_name_common 'L-Tyrosine methyl ester hydrochloride'
_chemical_name_systematic
;
methyl 2-ammonio-3-(4-hydroxyphenyl)propionate chloride
;
_space_group_IT_number 4
_symmetry_cell_setting monoclinic
_symmetry_space_group_name_Hall 'P 2yb'
_symmetry_space_group_name_H-M 'P 1 21 1'
_atom_sites_solution_hydrogens geom
_atom_sites_solution_primary direct
_atom_sites_solution_secondary difmap
_audit_creation_method SHELXL97
_cell_angle_alpha 90.00
_cell_angle_beta 105.38(3)
_cell_angle_gamma 90.00
_cell_formula_units_Z 2
_cell_length_a 9.943(3)
_cell_length_b 5.351(2)
_cell_length_c 11.154(3)
_cell_measurement_reflns_used 8187
_cell_measurement_temperature 100(2)
_cell_measurement_theta_max 35
_cell_measurement_theta_min 4.81
_cell_volume 572.2(3)
_computing_cell_refinement 'CrysAlisRED (Oxford Diffraction, 2003)'
_computing_data_collection 'CrysAlisCCD (Oxford Diffraction, 2003)'
_computing_data_reduction CrysAlisRED
_computing_molecular_graphics 'XP (Bruker, 1997)'
_computing_publication_material SHELXL97
_computing_structure_refinement 'SHELXL97 (Sheldrick, 1997)'
_computing_structure_solution 'SHELXS97 (Sheldrick, 1997)'
_diffrn_ambient_temperature 100(2)
_diffrn_detector_area_resol_mean 0
_diffrn_measured_fraction_theta_full 0.987
_diffrn_measured_fraction_theta_max 0.987
_diffrn_measurement_device_type 'Kuma KM4 CCD \k-geometry'
_diffrn_measurement_method \w
_diffrn_radiation_monochromator graphite
_diffrn_radiation_source 'fine-focus sealed tube'
_diffrn_radiation_type MoK\a
_diffrn_radiation_wavelength 0.71073
_diffrn_reflns_av_R_equivalents 0.054
_diffrn_reflns_av_sigmaI/netI 0.062
_diffrn_reflns_limit_h_max 16
_diffrn_reflns_limit_h_min -15
_diffrn_reflns_limit_k_max 6
_diffrn_reflns_limit_k_min -8
_diffrn_reflns_limit_l_max 18
_diffrn_reflns_limit_l_min -18
_diffrn_reflns_number 13013
_diffrn_reflns_theta_full 35.00
_diffrn_reflns_theta_max 35.00
_diffrn_reflns_theta_min 4.81
_diffrn_standards_decay_% 0
_diffrn_standards_interval_count 0
_diffrn_standards_interval_time 0
_diffrn_standards_number 0
_exptl_absorpt_coefficient_mu 0.321
_exptl_absorpt_correction_T_max 0.9686
_exptl_absorpt_correction_T_min 0.8823
_exptl_absorpt_correction_type numerical
_exptl_absorpt_process_details '(Clark & Reid, 1995)'
_exptl_crystal_colour colourless
_exptl_crystal_density_diffrn 1.345
_exptl_crystal_density_method 'not measured'
_exptl_crystal_description plate
_exptl_crystal_F_000 244
_exptl_crystal_size_max 0.40
_exptl_crystal_size_mid 0.35
_exptl_crystal_size_min 0.10
_refine_diff_density_max 0.62
_refine_diff_density_min -0.23
_refine_ls_abs_structure_details 'Flack (1983), with how many Friedel pairs'
_refine_ls_abs_structure_Flack 0.06(5)
_refine_ls_extinction_method none
_refine_ls_goodness_of_fit_ref 1.00
_refine_ls_hydrogen_treatment constr
_refine_ls_matrix_type full
_refine_ls_number_parameters 139
_refine_ls_number_reflns 3754
_refine_ls_number_restraints 1
_refine_ls_restrained_S_all 1.00
_refine_ls_R_factor_all 0.0545
_refine_ls_R_factor_gt 0.0422
_refine_ls_shift/su_max 0.001
_refine_ls_shift/su_mean 0.000
_refine_ls_structure_factor_coef Fsqd
_refine_ls_weighting_details 'calc w = 1/[\s^2^(Fo^2^)+(0.0431P)^2^] where P=(Fo^2^+2Fc^2^)/3'
_refine_ls_weighting_scheme calc
_refine_ls_wR_factor_gt 0.0881
_refine_ls_wR_factor_ref 0.0913
_reflns_number_gt 2890
_reflns_number_total 3754
_reflns_threshold_expression I>2\s(I)
_cod_data_source_file bm1620.cif
_cod_data_source_block I
_cod_original_sg_symbol_H-M 'P 21'
_cod_database_code 2014312
_cod_database_fobs_code 2014312

loop_
_symmetry_equiv_pos_as_xyz
'x, y, z'
'-x, y+1/2, -z'

loop_
_atom_site_type_symbol
_atom_site_label
_atom_site_fract_x
_atom_site_fract_y
_atom_site_fract_z
_atom_site_U_iso_or_equiv
_atom_site_adp_type
_atom_site_calc_flag
_atom_site_refinement_flags
_atom_site_occupancy
_atom_site_disorder_assembly
_atom_site_disorder_group
Cl Cl 0.03854(4) 0.40089(8) 0.83527(3) 0.01977(9) Uani d . 1 . .
O O1 0.20259(14) 0.0622(3) 0.69078(11) 0.0257(3) Uani d . 1 . .
H H1 0.1593 0.1525 0.7296 0.031 Uiso calc R 1 . .
O O2 0.30256(14) 0.0529(2) 0.10206(12) 0.0245(3) Uani d . 1 . .
O O3 0.48734(14) 0.3073(3) 0.16742(12) 0.0251(3) Uani d . 1 . .
N N 0.11903(13) 0.4057(3) 0.12501(11) 0.0173(2) Uani d . 1 . .
H H1N 0.0895 0.3701 0.0424 0.021 Uiso calc R 1 . .
H H2N 0.0675 0.5338 0.1432 0.021 Uiso calc R 1 . .
H H3N 0.1085 0.2683 0.1698 0.021 Uiso calc R 1 . .
C C1 0.35278(19) 0.2531(3) 0.13858(15) 0.0174(3) Uani d . 1 . .
C C2 0.26911(18) 0.4791(3) 0.15735(15) 0.0168(3) Uani d . 1 . .
H H2 0.2800 0.6097 0.0965 0.020 Uiso calc R 1 . .
C C3 0.31368(18) 0.5958(3) 0.28748(15) 0.0173(3) Uani d . 1 . .
H H31 0.4156 0.6246 0.3092 0.021 Uiso calc R 1 . .
H H32 0.2680 0.7610 0.2843 0.021 Uiso calc R 1 . .
C C4 0.28019(17) 0.4442(3) 0.39032(14) 0.0172(3) Uani d . 1 . .
C C5 0.17951(18) 0.5313(3) 0.44590(15) 0.0193(3) Uani d . 1 . .
H H5 0.1295 0.6793 0.4150 0.023 Uiso calc R 1 . .
C C6 0.15013(16) 0.4071(4) 0.54571(13) 0.0191(3) Uani d . 1 . .
H H6 0.0812 0.4704 0.5825 0.023 Uiso calc R 1 . .
C C7 0.22214(18) 0.1909(3) 0.59084(15) 0.0186(3) Uani d . 1 . .
C C8 0.32103(17) 0.0968(3) 0.53435(15) 0.0180(3) Uani d . 1 . .
H H8 0.3687 -0.0543 0.5636 0.022 Uiso calc R 1 . .
C C9 0.34980(18) 0.2232(3) 0.43583(15) 0.0176(3) Uani d . 1 . .
H H9 0.4180 0.1586 0.3985 0.021 Uiso calc R 1 . .
C C10 0.5808(2) 0.1090(4) 0.1513(2) 0.0319(4) Uani d . 1 . .
H H101 0.5544 0.0529 0.0646 0.048 Uiso calc R 1 . .
H H102 0.5742 -0.0315 0.2059 0.048 Uiso calc R 1 . .
H H103 0.6768 0.1717 0.1727 0.048 Uiso calc R 1 . .

loop_
_atom_site_aniso_label
_atom_site_aniso_U_11
_atom_site_aniso_U_22
_atom_site_aniso_U_33
_atom_site_aniso_U_12
_atom_site_aniso_U_13
_atom_site_aniso_U_23
Cl 0.02294(18) 0.01974(17) 0.01706(16) -0.00036(19) 0.00605(13) -0.00079(18)
O1 0.0320(7) 0.0254(7) 0.0238(6) 0.0060(6) 0.0149(5) 0.0075(6)
O2 0.0299(7) 0.0140(5) 0.0306(7) 0.0004(6) 0.0097(5) -0.0017(5)
O3 0.0228(6) 0.0232(6) 0.0298(7) 0.0023(5) 0.0079(5) -0.0060(5)
N 0.0205(6) 0.0158(5) 0.0147(5) -0.0003(8) 0.0028(4) -0.0017(7)
C1 0.0235(8) 0.0164(7) 0.0131(7) 0.0016(6) 0.0061(6) 0.0019(6)
C2 0.0200(8) 0.0145(7) 0.0157(7) -0.0008(6) 0.0043(6) 0.0006(6)
C3 0.0201(8) 0.0152(7) 0.0163(7) -0.0022(7) 0.0040(6) -0.0011(6)
C4 0.0172(7) 0.0193(9) 0.0140(6) -0.0005(6) 0.0021(5) -0.0008(6)
C5 0.0218(8) 0.0170(8) 0.0168(7) 0.0029(7) 0.0012(6) 0.0002(6)
C6 0.0186(7) 0.0219(7) 0.0179(7) 0.0027(9) 0.0066(5) 0.0002(9)
C7 0.0203(8) 0.0198(8) 0.0160(7) -0.0028(7) 0.0057(6) -0.0014(7)
C8 0.0181(8) 0.0158(7) 0.0194(8) 0.0024(7) 0.0039(6) 0.0004(7)
C9 0.0170(8) 0.0180(8) 0.0171(7) -0.0004(6) 0.0031(6) -0.0029(6)
C10 0.0264(10) 0.0337(11) 0.0373(10) 0.0065(9) 0.0115(8) -0.0070(9)

loop_
_atom_type_symbol
_atom_type_description
_atom_type_scat_dispersion_real
_atom_type_scat_dispersion_imag
_atom_type_scat_source
C C 0.0033 0.0016 'International Tables Vol C Tables 4.2.6.8 and 6.1.1.4'
H H 0.0000 0.0000 'International Tables Vol C Tables 4.2.6.8 and 6.1.1.4'
N N 0.0061 0.0033 'International Tables Vol C Tables 4.2.6.8 and 6.1.1.4'
O O 0.0106 0.0060 'International Tables Vol C Tables 4.2.6.8 and 6.1.1.4'
Cl Cl 0.1484 0.1585 'International Tables Vol C Tables 4.2.6.8 and 6.1.1.4'

loop_
_geom_angle_atom_site_label_1
_geom_angle_atom_site_label_2
_geom_angle_atom_site_label_3
_geom_angle
_geom_angle_publ_flag
C7 O1 H1 109.5 no
C1 O3 C10 116.64(15) no
C2 N H1N 109.5 no
C2 N H2N 109.5 no
H1N N H2N 109.5 no
C2 N H3N 109.5 no
H1N N H3N 109.5 no
H2N N H3N 109.5 no
O2 C1 O3 125.35(16) no
O2 C1 C2 124.26(16) no
O3 C1 C2 110.39(14) no
N C2 C1 107.89(14) no
N C2 C3 110.83(13) no
C1 C2 C3 115.14(14) no
N C2 H2 107.6 no
C1 C2 H2 107.6 no
C3 C2 H2 107.6 no
C4 C3 C2 115.65(14) no
C4 C3 H31 108.4 no
C2 C3 H31 108.4 no
C4 C3 H32 108.4 no
C2 C3 H32 108.4 no
H31 C3 H32 107.4 no
C5 C4 C9 117.92(15) no
C5 C4 C3 119.18(15) no
C9 C4 C3 122.85(15) no
C4 C5 C6 121.67(17) no
C4 C5 H5 119.2 no
C6 C5 H5 119.2 no
C7 C6 C5 119.47(15) no
C7 C6 H6 120.3 no
C5 C6 H6 120.3 no
O1 C7 C6 123.11(15) no
O1 C7 C8 117.12(16) no
C6 C7 C8 119.76(15) no
C9 C8 C7 120.08(16) no
C9 C8 H8 120.0 no
C7 C8 H8 120.0 no
C8 C9 C4 121.06(16) no
C8 C9 H9 119.5 no
C4 C9 H9 119.5 no
O3 C10 H101 109.5 no
O3 C10 H102 109.5 no
H101 C10 H102 109.5 no
O3 C10 H103 109.5 no
H101 C10 H103 109.5 no
H102 C10 H103 109.5 no

loop_
_geom_bond_atom_site_label_1
_geom_bond_atom_site_label_2
_geom_bond_site_symmetry_2
_geom_bond_distance
_geom_bond_publ_flag
O1 C7 . 1.368(2) yes
O1 H1 . 0.8400 no
O2 C1 . 1.206(2) yes
O3 C1 . 1.323(2) yes
O3 C10 . 1.453(2) yes
N C2 . 1.492(2) yes
N H1N . 0.9100 no
N H2N . 0.9100 no
N H3N . 0.9100 no
C1 C2 . 1.514(2) yes
C2 C3 . 1.534(2) yes
C2 H2 . 1.0000 no
C3 C4 . 1.513(2) yes
C3 H31 . 0.9900 no
C3 H32 . 0.9900 no
C4 C5 . 1.390(2) yes
C4 C9 . 1.396(2) yes
C5 C6 . 1.392(2) yes
C5 H5 . 0.9500 no
C6 C7 . 1.383(3) yes
C6 H6 . 0.9500 no
C7 C8 . 1.395(2) yes
C8 C9 . 1.383(2) yes
C8 H8 . 0.9500 no
C9 H9 . 0.9500 no
C10 H101 . 0.9800 no
C10 H102 . 0.9800 no
C10 H103 . 0.9800 no

loop_
_geom_hbond_atom_site_label_D
_geom_hbond_atom_site_label_H
_geom_hbond_atom_site_label_A
_geom_hbond_site_symmetry_A
_geom_hbond_distance_DH
_geom_hbond_distance_HA
_geom_hbond_distance_DA
_geom_hbond_angle_DHA
O1 H1 Cl . 0.84 2.31 3.1524(15) 180
N H1N Cl 1_554 0.91 2.24 3.1166(15) 163
N H3N Cl 2_546 0.91 2.44 3.2118(19) 142
N H2N Cl 2_556 0.91 2.27 3.1686(19) 168
C2 H2 O2 1_565 1.00 2.38 3.166(2) 135

loop_
_geom_torsion_atom_site_label_1
_geom_torsion_atom_site_label_2
_geom_torsion_atom_site_label_3
_geom_torsion_atom_site_label_4
_geom_torsion
_geom_torsion_publ_flag
C10 O3 C1 O2 1.1(3) yes
C10 O3 C1 C2 -178.70(14) no
N C2 C1 O2 0.9(2) yes
O3 C1 C2 N -179.29(12) no
O2 C1 C2 C3 125.26(18) yes
O3 C1 C2 C3 -54.94(19) no
N C2 C3 C4 52.0(2) yes
C1 C2 C3 C4 -70.82(19) no
C2 C3 C4 C5 -111.3(2) yes
C2 C3 C4 C9 71.2(2) yes
C9 C4 C5 C6 1.4(2) no
C3 C4 C5 C6 -176.24(16) no
C4 C5 C6 C7 -0.3(3) no
C5 C6 C7 O1 177.95(16) no
C5 C6 C7 C8 -1.4(3) no
O1 C7 C8 C9 -177.51(16) no
C6 C7 C8 C9 1.9(3) no
C7 C8 C9 C4 -0.7(3) no
C5 C4 C9 C8 -0.9(2) no
C3 C4 C9 C8 176.63(16) no

loop_
_cod_related_entry_id
_cod_related_entry_database
_cod_related_entry_code
1 ChemSpider 69405
